data_7015328
loop_
_publ_author_name
'Zhang, Shu-Hua'
'Li, Ning'
'Ge, Cheng-Min'
'Feng, Chao'
'Ma, Lu-Fang'

_publ_section_title
;
 Structures and magnetism of {Ni2Na2}, {Ni4} and {Ni6(II)Ni(III)}
 2-hydroxy-3-alkoxy-benzaldehyde clusters.
;
_journal_issue 12
_journal_name_full 'Dalton transactions (Cambridge, England : 2003)'
_journal_page_first 3000
_journal_page_last 3007
_journal_paper_doi 10.1039/c0dt01498b
_journal_volume 40
_journal_year 2011
_chemical_formula_moiety 'C38 H42 N8 Na2 Ni2 O14 '
_chemical_formula_sum 'C38 H42 N8 Na2 Ni2 O14'
_chemical_formula_weight 998.20
_chemical_name_systematic
;
?
;
_space_group_IT_number 14
_symmetry_cell_setting monoclinic
_symmetry_space_group_name_Hall '-P 2yn'
_symmetry_space_group_name_H-M 'P 1 21/n 1'
_atom_sites_solution_hydrogens geom
_atom_sites_solution_primary direct
_atom_sites_solution_secondary difmap
_audit_creation_method SHELXL-97
_cell_angle_alpha 90.00
_cell_angle_beta 103.15(3)
_cell_angle_gamma 90.00
_cell_formula_units_Z 2
_cell_length_a 10.867(2)
_cell_length_b 10.846(2)
_cell_length_c 19.070(4)
_cell_measurement_reflns_used 3787
_cell_measurement_temperature 293(2)
_cell_measurement_theta_max 25.10
_cell_measurement_theta_min 1.99
_cell_volume 2188.7(8)
_computing_cell_refinement 'SAINT (Bruker, 2004)'
_computing_data_collection 'SMART(Bruker 2004)'
_computing_data_reduction SAINT
_computing_molecular_graphics 'SHELXTL (Sheldrick, 2008)'
_computing_publication_material 'SHELXL97 (Sheldrick, 2008)'
_computing_structure_refinement 'SHELXL97 (Sheldrick, 2008)'
_computing_structure_solution 'SHELXS97 (Sheldrick, 2008)'
_diffrn_ambient_temperature 293(2)
_diffrn_measured_fraction_theta_full 0.997
_diffrn_measured_fraction_theta_max 0.997
_diffrn_measurement_device_type 'Bruker Smart 1000 CCD'
_diffrn_measurement_method '\w scans'
_diffrn_radiation_monochromator graphite
_diffrn_radiation_source 'fine-focus sealed tube'
_diffrn_radiation_type MoK\a
_diffrn_radiation_wavelength 0.71073
_diffrn_reflns_av_R_equivalents 0.0937
_diffrn_reflns_av_sigmaI/netI 0.0996
_diffrn_reflns_limit_h_max 9
_diffrn_reflns_limit_h_min -12
_diffrn_reflns_limit_k_max 12
_diffrn_reflns_limit_k_min -12
_diffrn_reflns_limit_l_max 22
_diffrn_reflns_limit_l_min -21
_diffrn_reflns_number 11326
_diffrn_reflns_theta_full 25.10
_diffrn_reflns_theta_max 25.10
_diffrn_reflns_theta_min 1.99
_diffrn_standards_decay_% 0
_diffrn_standards_interval_count 0
_diffrn_standards_interval_time 0
_diffrn_standards_number 0
_exptl_absorpt_coefficient_mu 0.955
_exptl_absorpt_correction_type none
_exptl_crystal_colour green
_exptl_crystal_density_diffrn 1.515
_exptl_crystal_density_method 'not measured'
_exptl_crystal_description block
_exptl_crystal_F_000 1032
_exptl_crystal_size_max 0.25
_exptl_crystal_size_mid 0.22
_exptl_crystal_size_min 0.18
_refine_diff_density_max 0.410
_refine_diff_density_min -0.319
_refine_diff_density_rms 0.057
_refine_ls_extinction_method none
_refine_ls_goodness_of_fit_ref 0.939
_refine_ls_hydrogen_treatment constr
_refine_ls_matrix_type full
_refine_ls_number_parameters 293
_refine_ls_number_reflns 3877
_refine_ls_number_restraints 0
_refine_ls_restrained_S_all 0.939
_refine_ls_R_factor_all 0.0876
_refine_ls_R_factor_gt 0.0442
_refine_ls_shift/su_max 0.001
_refine_ls_shift/su_mean 0.000
_refine_ls_structure_factor_coef Fsqd
_refine_ls_weighting_details 'calc w=1/[\s^2^(Fo^2^)+(0.0012P)^2^] where P=(Fo^2^+2Fc^2^)/3'
_refine_ls_weighting_scheme calc
_refine_ls_wR_factor_gt 0.0748
_refine_ls_wR_factor_ref 0.0833
_reflns_number_gt 2184
_reflns_number_total 3877
_reflns_threshold_expression >2sigma(I)
_cod_data_source_file c0dt01498b.txt
_cod_data_source_block 771961
_cod_depositor_comments
;
The following automatic conversions were performed:
'_symmetry_cell_setting' value 'Monoclinic' changed to 'monoclinic'
according to '/home/saulius/struct/CIF-dictionaries/cif_core.dic'
dictionary named 'cif_core.dic' version 2.4.1 from 2010-06-29.

Automatic conversion script
Id: cif_fix_enum 1555 2011-01-17 13:19:09Z saulius 
;
_cod_original_sg_symbol_H-M 'P2(1)/n '
_cod_database_code 7015328

loop_
_symmetry_equiv_pos_as_xyz
'x, y, z'
'-x+1/2, y+1/2, -z+1/2'
'-x, -y, -z'
'x-1/2, -y-1/2, z-1/2'

loop_
_atom_site_label
_atom_site_type_symbol
_atom_site_fract_x
_atom_site_fract_y
_atom_site_fract_z
_atom_site_U_iso_or_equiv
_atom_site_adp_type
_atom_site_occupancy
_atom_site_symmetry_multiplicity
_atom_site_calc_flag
_atom_site_refinement_flags
_atom_site_disorder_assembly
_atom_site_disorder_group
Ni1 Ni 0.55245(5) 0.56751(4) 0.93700(2) 0.04596(16) Uani 1 1 d . . .
Na1 Na 0.33904(14) 0.32847(13) 0.88685(7) 0.0572(4) Uani 1 1 d . . .
C1 C 0.5671(4) 0.4037(3) 0.8162(2) 0.0447(10) Uani 1 1 d . . .
C2 C 0.6750(4) 0.4625(4) 0.8033(2) 0.0547(11) Uani 1 1 d . . .
C3 C 0.7182(5) 0.4391(4) 0.7407(3) 0.0783(14) Uani 1 1 d . . .
H3 H 0.7911 0.4779 0.7342 0.094 Uiso 1 1 calc R . .
C4 C 0.6558(5) 0.3616(5) 0.6899(3) 0.0811(15) Uani 1 1 d . . .
H4 H 0.6840 0.3483 0.6480 0.097 Uiso 1 1 calc R . .
C5 C 0.5489(5) 0.3017(4) 0.7006(2) 0.0688(13) Uani 1 1 d . . .
H5 H 0.5058 0.2475 0.6658 0.083 Uiso 1 1 calc R . .
C6 C 0.5068(4) 0.3213(4) 0.7610(2) 0.0516(10) Uani 1 1 d . . .
C7 C 0.3340(4) 0.1810(4) 0.7244(2) 0.0887(15) Uani 1 1 d . . .
H7A H 0.2996 0.2246 0.6805 0.133 Uiso 1 1 calc R . .
H7B H 0.2665 0.1442 0.7420 0.133 Uiso 1 1 calc R . .
H7C H 0.3901 0.1176 0.7153 0.133 Uiso 1 1 calc R . .
C8 C 0.7469(4) 0.5441(4) 0.8538(2) 0.0705(13) Uani 1 1 d . . .
H8 H 0.8215 0.5720 0.8431 0.085 Uiso 1 1 calc R . .
C9 C 0.6003(4) 0.8317(4) 0.9689(2) 0.0483(10) Uani 1 1 d . . .
C10 C 0.5416(4) 0.8668(4) 0.8985(2) 0.0541(11) Uani 1 1 d . . .
C11 C 0.5455(4) 0.9915(5) 0.8768(3) 0.0764(15) Uani 1 1 d . . .
H11 H 0.5053 1.0141 0.8302 0.092 Uiso 1 1 calc R . .
C12 C 0.6059(5) 1.0771(4) 0.9221(3) 0.0815(16) Uani 1 1 d . . .
H12 H 0.6059 1.1588 0.9072 0.098 Uiso 1 1 calc R . .
C13 C 0.6686(4) 1.0447(4) 0.9916(3) 0.0773(14) Uani 1 1 d . . .
H13 H 0.7124 1.1044 1.0225 0.093 Uiso 1 1 calc R . .
C14 C 0.6665(4) 0.9256(4) 1.0147(2) 0.0570(11) Uani 1 1 d . . .
C15 C 0.8042(4) 0.9711(4) 1.1290(2) 0.0942(16) Uani 1 1 d . . .
H15A H 0.8659 1.0040 1.1051 0.141 Uiso 1 1 calc R . .
H15B H 0.8463 0.9302 1.1724 0.141 Uiso 1 1 calc R . .
H15C H 0.7533 1.0370 1.1405 0.141 Uiso 1 1 calc R . .
C16 C 0.4780(4) 0.7832(4) 0.8473(2) 0.0670(13) Uani 1 1 d . . .
H16 H 0.4365 0.8183 0.8038 0.080 Uiso 1 1 calc R . .
C17 C 0.0283(6) 0.3043(5) 0.8367(3) 0.1017(18) Uani 1 1 d . . .
H17 H -0.0221 0.2768 0.7934 0.122 Uiso 1 1 calc R . .
C18 C 0.0574(5) 0.3273(6) 0.9627(3) 0.148(3) Uani 1 1 d . . .
H18A H 0.0795 0.2600 0.9958 0.221 Uiso 1 1 calc R . .
H18B H 0.0062 0.3853 0.9814 0.221 Uiso 1 1 calc R . .
H18C H 0.1330 0.3674 0.9565 0.221 Uiso 1 1 calc R . .
C19 C -0.1233(5) 0.2105(5) 0.8917(3) 0.132(2) Uani 1 1 d . . .
H19A H -0.1516 0.1767 0.8442 0.198 Uiso 1 1 calc R . .
H19B H -0.1882 0.2622 0.9026 0.198 Uiso 1 1 calc R . .
H19C H -0.1053 0.1446 0.9262 0.198 Uiso 1 1 calc R . .
N1 N 0.3812(3) 0.5317(3) 0.96782(16) 0.0462(8) Uani 1 1 d . . .
N2 N 0.2961(4) 0.6022(3) 0.96148(17) 0.0513(9) Uani 1 1 d . . .
N3 N 0.2125(4) 0.6709(3) 0.9551(2) 0.0794(12) Uani 1 1 d . . .
N4 N -0.0116(4) 0.2817(4) 0.8949(2) 0.0820(12) Uani 1 1 d . . .
O1 O 0.5226(2) 0.4185(2) 0.87256(12) 0.0517(7) Uani 1 1 d . . .
O2 O 0.4016(3) 0.2643(2) 0.77655(14) 0.0648(8) Uani 1 1 d . . .
O3 O 0.7252(3) 0.5840(2) 0.91025(16) 0.0675(8) Uani 1 1 d . . .
O4 O 0.5958(2) 0.7215(2) 0.99502(12) 0.0523(7) Uani 1 1 d . . .
O5 O 0.4680(3) 0.6703(3) 0.85037(13) 0.0638(8) Uani 1 1 d . . .
O6 O 0.7256(3) 0.8851(2) 1.08260(17) 0.0672(8) Uani 1 1 d . . .
O7 O 0.1265(3) 0.3585(3) 0.83362(18) 0.0926(11) Uani 1 1 d . . .

loop_
_atom_site_aniso_label
_atom_site_aniso_U_11
_atom_site_aniso_U_22
_atom_site_aniso_U_33
_atom_site_aniso_U_23
_atom_site_aniso_U_13
_atom_site_aniso_U_12
Ni1 0.0482(3) 0.0448(3) 0.0437(3) 0.0008(3) 0.0080(2) -0.0059(3)
Na1 0.0550(10) 0.0612(10) 0.0540(9) -0.0038(8) 0.0095(8) -0.0130(8)
C1 0.047(3) 0.042(2) 0.046(2) 0.004(2) 0.013(2) 0.006(2)
C2 0.059(3) 0.056(3) 0.052(3) -0.007(2) 0.018(2) -0.003(2)
C3 0.075(4) 0.086(4) 0.085(4) 0.005(3) 0.041(3) 0.001(3)
C4 0.097(4) 0.092(4) 0.065(3) -0.007(3) 0.041(3) 0.004(3)
C5 0.078(4) 0.070(3) 0.059(3) -0.015(2) 0.015(3) 0.010(3)
C6 0.050(3) 0.055(3) 0.050(3) -0.001(2) 0.010(2) 0.004(2)
C7 0.092(4) 0.094(4) 0.070(3) -0.018(3) -0.001(3) -0.019(3)
C8 0.069(3) 0.074(3) 0.078(3) 0.013(3) 0.034(3) -0.003(3)
C9 0.042(3) 0.046(3) 0.063(3) 0.002(2) 0.024(2) 0.001(2)
C10 0.054(3) 0.052(3) 0.061(3) 0.011(2) 0.022(3) 0.002(2)
C11 0.069(4) 0.069(3) 0.102(4) 0.025(3) 0.043(3) 0.009(3)
C12 0.072(4) 0.048(3) 0.138(5) 0.031(3) 0.054(4) 0.008(3)
C13 0.066(3) 0.047(3) 0.127(5) -0.005(3) 0.039(4) -0.011(2)
C14 0.050(3) 0.042(3) 0.083(3) 0.001(3) 0.024(3) -0.004(2)
C15 0.086(4) 0.071(3) 0.118(4) -0.034(3) 0.008(3) -0.020(3)
C16 0.067(3) 0.079(3) 0.059(3) 0.020(3) 0.021(3) 0.012(3)
C17 0.086(5) 0.131(5) 0.079(4) -0.005(4) 0.002(4) 0.009(4)
C18 0.101(5) 0.247(8) 0.089(4) -0.054(5) 0.010(4) -0.013(5)
C19 0.105(5) 0.129(5) 0.170(6) -0.029(5) 0.045(5) -0.056(4)
N1 0.046(2) 0.0440(19) 0.049(2) -0.0017(16) 0.0129(18) 0.0049(16)
N2 0.067(3) 0.047(2) 0.042(2) 0.0022(18) 0.016(2) -0.0080(19)
N3 0.092(3) 0.068(3) 0.082(3) 0.009(2) 0.026(3) 0.024(2)
N4 0.070(3) 0.115(3) 0.066(3) -0.017(3) 0.025(3) -0.011(3)
O1 0.0594(18) 0.0582(17) 0.0403(15) -0.0083(13) 0.0171(14) -0.0112(14)
O2 0.068(2) 0.067(2) 0.0561(18) -0.0175(15) 0.0060(17) -0.0042(16)
O3 0.065(2) 0.069(2) 0.0707(19) -0.0051(17) 0.0206(18) -0.0202(16)
O4 0.0642(19) 0.0383(15) 0.0529(16) 0.0026(13) 0.0104(15) -0.0080(14)
O5 0.076(2) 0.0630(19) 0.0496(17) 0.0063(16) 0.0078(16) -0.0009(17)
O6 0.065(2) 0.0506(18) 0.083(2) -0.0147(17) 0.0101(19) -0.0137(15)
O7 0.054(2) 0.119(3) 0.099(3) 0.010(2) 0.006(2) -0.019(2)

loop_
_atom_type_symbol
_atom_type_description
_atom_type_scat_dispersion_real
_atom_type_scat_dispersion_imag
_atom_type_scat_source
C C 0.0033 0.0016 'International Tables Vol C Tables 4.2.6.8 and 6.1.1.4'
H H 0.0000 0.0000 'International Tables Vol C Tables 4.2.6.8 and 6.1.1.4'
N N 0.0061 0.0033 'International Tables Vol C Tables 4.2.6.8 and 6.1.1.4'
O O 0.0106 0.0060 'International Tables Vol C Tables 4.2.6.8 and 6.1.1.4'
Na Na 0.0362 0.0249 'International Tables Vol C Tables 4.2.6.8 and 6.1.1.4'
Ni Ni 0.3393 1.1124 'International Tables Vol C Tables 4.2.6.8 and 6.1.1.4'

loop_
_geom_angle_atom_site_label_1
_geom_angle_atom_site_label_2
_geom_angle_atom_site_label_3
_geom_angle
_geom_angle_site_symmetry_1
_geom_angle_site_symmetry_3
_geom_angle_publ_flag
O4 Ni1 O1 173.78(9) . . ?
O4 Ni1 O5 89.86(11) . . ?
O1 Ni1 O5 87.93(11) . . ?
O4 Ni1 O3 87.23(10) . . ?
O1 Ni1 O3 87.01(10) . . ?
O5 Ni1 O3 91.13(11) . . ?
O4 Ni1 N1 87.60(11) . 3_667 ?
O1 Ni1 N1 95.32(11) . 3_667 ?
O5 Ni1 N1 172.25(11) . 3_667 ?
O3 Ni1 N1 96.06(12) . 3_667 ?
O4 Ni1 N1 96.38(10) . . ?
O1 Ni1 N1 89.56(11) . . ?
O5 Ni1 N1 93.64(12) . . ?
O3 Ni1 N1 174.02(12) . . ?
N1 Ni1 N1 79.37(14) 3_667 . ?
O4 Ni1 Na1 37.89(7) . 3_667 ?
O1 Ni1 Na1 145.21(7) . 3_667 ?
O5 Ni1 Na1 126.69(8) . 3_667 ?
O3 Ni1 Na1 94.76(9) . 3_667 ?
N1 Ni1 Na1 49.90(9) 3_667 3_667 ?
N1 Ni1 Na1 85.28(9) . 3_667 ?
O4 Na1 O1 97.84(11) 3_667 . ?
O4 Na1 O7 121.46(12) 3_667 . ?
O1 Na1 O7 133.91(12) . . ?
O4 Na1 O2 134.33(11) 3_667 . ?
O1 Na1 O2 66.46(10) . . ?
O7 Na1 O2 96.14(12) . . ?
O4 Na1 O6 65.94(10) 3_667 3_667 ?
O1 Na1 O6 135.49(11) . 3_667 ?
O7 Na1 O6 85.88(12) . 3_667 ?
O2 Na1 O6 94.78(10) . 3_667 ?
O4 Na1 Ni1 32.79(6) 3_667 3_667 ?
O1 Na1 Ni1 82.18(7) . 3_667 ?
O7 Na1 Ni1 117.40(10) . 3_667 ?
O2 Na1 Ni1 144.99(9) . 3_667 ?
O6 Na1 Ni1 97.21(8) 3_667 3_667 ?
O1 C1 C2 125.3(4) . . ?
O1 C1 C6 120.0(4) . . ?
C2 C1 C6 114.8(3) . . ?
C3 C2 C1 121.4(4) . . ?
C3 C2 C8 117.2(4) . . ?
C1 C2 C8 121.4(4) . . ?
C4 C3 C2 121.0(4) . . ?
C4 C3 H3 119.5 . . ?
C2 C3 H3 119.5 . . ?
C3 C4 C5 119.3(4) . . ?
C3 C4 H4 120.4 . . ?
C5 C4 H4 120.4 . . ?
C6 C5 C4 120.8(4) . . ?
C6 C5 H5 119.6 . . ?
C4 C5 H5 119.6 . . ?
C5 C6 O2 124.6(4) . . ?
C5 C6 C1 122.8(4) . . ?
O2 C6 C1 112.6(3) . . ?
O2 C7 H7A 109.5 . . ?
O2 C7 H7B 109.5 . . ?
H7A C7 H7B 109.5 . . ?
O2 C7 H7C 109.5 . . ?
H7A C7 H7C 109.5 . . ?
H7B C7 H7C 109.5 . . ?
O3 C8 C2 129.2(4) . . ?
O3 C8 H8 115.4 . . ?
C2 C8 H8 115.4 . . ?
O4 C9 C10 124.6(4) . . ?
O4 C9 C14 118.6(4) . . ?
C10 C9 C14 116.7(4) . . ?
C16 C10 C9 122.6(4) . . ?
C16 C10 C11 117.4(4) . . ?
C9 C10 C11 120.0(4) . . ?
C12 C11 C10 121.3(5) . . ?
C12 C11 H11 119.4 . . ?
C10 C11 H11 119.4 . . ?
C11 C12 C13 120.2(5) . . ?
C11 C12 H12 119.9 . . ?
C13 C12 H12 119.9 . . ?
C14 C13 C12 120.4(5) . . ?
C14 C13 H13 119.8 . . ?
C12 C13 H13 119.8 . . ?
C13 C14 O6 124.4(4) . . ?
C13 C14 C9 121.3(4) . . ?
O6 C14 C9 114.2(4) . . ?
O6 C15 H15A 109.5 . . ?
O6 C15 H15B 109.5 . . ?
H15A C15 H15B 109.5 . . ?
O6 C15 H15C 109.5 . . ?
H15A C15 H15C 109.5 . . ?
H15B C15 H15C 109.5 . . ?
O5 C16 C10 130.4(4) . . ?
O5 C16 H16 114.8 . . ?
C10 C16 H16 114.8 . . ?
O7 C17 N4 126.1(6) . . ?
O7 C17 H17 116.9 . . ?
N4 C17 H17 116.9 . . ?
N4 C18 H18A 109.5 . . ?
N4 C18 H18B 109.5 . . ?
H18A C18 H18B 109.5 . . ?
N4 C18 H18C 109.5 . . ?
H18A C18 H18C 109.5 . . ?
H18B C18 H18C 109.5 . . ?
N4 C19 H19A 109.5 . . ?
N4 C19 H19B 109.5 . . ?
H19A C19 H19B 109.5 . . ?
N4 C19 H19C 109.5 . . ?
H19A C19 H19C 109.5 . . ?
H19B C19 H19C 109.5 . . ?
N2 N1 Ni1 121.9(3) . 3_667 ?
N2 N1 Ni1 124.7(3) . . ?
Ni1 N1 Ni1 100.63(14) 3_667 . ?
N3 N2 N1 179.7(5) . . ?
C17 N4 C18 119.9(5) . . ?
C17 N4 C19 120.6(5) . . ?
C18 N4 C19 119.5(4) . . ?
C1 O1 Ni1 124.9(2) . . ?
C1 O1 Na1 123.3(2) . . ?
Ni1 O1 Na1 107.07(11) . . ?
C6 O2 C7 116.9(3) . . ?
C6 O2 Na1 117.3(2) . . ?
C7 O2 Na1 125.6(2) . . ?
C8 O3 Ni1 123.5(3) . . ?
C9 O4 Ni1 125.5(2) . . ?
C9 O4 Na1 124.7(2) . 3_667 ?
Ni1 O4 Na1 109.32(11) . 3_667 ?
C16 O5 Ni1 123.8(3) . . ?
C14 O6 C15 117.3(3) . . ?
C14 O6 Na1 114.4(2) . 3_667 ?
C15 O6 Na1 127.9(3) . 3_667 ?
C17 O7 Na1 134.3(4) . . ?

loop_
_geom_bond_atom_site_label_1
_geom_bond_atom_site_label_2
_geom_bond_distance
_geom_bond_site_symmetry_2
_geom_bond_publ_flag
Ni1 O4 2.000(2) . ?
Ni1 O1 2.011(2) . ?
Ni1 O5 2.031(3) . ?
Ni1 O3 2.062(3) . ?
Ni1 N1 2.092(3) 3_667 ?
Ni1 N1 2.112(3) . ?
Ni1 Na1 3.4848(17) 3_667 ?
Na1 O4 2.268(3) 3_667 ?
Na1 O1 2.292(3) . ?
Na1 O7 2.325(4) . ?
Na1 O2 2.454(3) . ?
Na1 O6 2.527(3) 3_667 ?
Na1 Ni1 3.4848(17) 3_667 ?
C1 O1 1.286(4) . ?
C1 C2 1.405(5) . ?
C1 C6 1.422(5) . ?
C2 C3 1.402(5) . ?
C2 C8 1.407(6) . ?
C3 C4 1.344(6) . ?
C3 H3 0.9300 . ?
C4 C5 1.386(6) . ?
C4 H4 0.9300 . ?
C5 C6 1.349(5) . ?
C5 H5 0.9300 . ?
C6 O2 1.389(4) . ?
C7 O2 1.419(4) . ?
C7 H7A 0.9600 . ?
C7 H7B 0.9600 . ?
C7 H7C 0.9600 . ?
C8 O3 1.231(4) . ?
C8 H8 0.9300 . ?
C9 O4 1.301(4) . ?
C9 C10 1.402(5) . ?
C9 C14 1.425(5) . ?
C10 C16 1.395(5) . ?
C10 C11 1.417(5) . ?
C11 C12 1.334(6) . ?
C11 H11 0.9300 . ?
C12 C13 1.390(6) . ?
C12 H12 0.9300 . ?
C13 C14 1.367(5) . ?
C13 H13 0.9300 . ?
C14 O6 1.379(5) . ?
C15 O6 1.427(4) . ?
C15 H15A 0.9600 . ?
C15 H15B 0.9600 . ?
C15 H15C 0.9600 . ?
C16 O5 1.232(4) . ?
C16 H16 0.9300 . ?
C17 O7 1.231(6) . ?
C17 N4 1.305(6) . ?
C17 H17 0.9300 . ?
C18 N4 1.427(6) . ?
C18 H18A 0.9600 . ?
C18 H18B 0.9600 . ?
C18 H18C 0.9600 . ?
C19 N4 1.429(5) . ?
C19 H19A 0.9600 . ?
C19 H19B 0.9600 . ?
C19 H19C 0.9600 . ?
N1 N2 1.184(4) . ?
N1 Ni1 2.092(3) 3_667 ?
N2 N3 1.160(4) . ?
O4 Na1 2.268(3) 3_667 ?
O6 Na1 2.527(3) 3_667 ?
